data_4117751
loop_
_publ_author_name
'Francis Beaumier'
'Marianne Dupuis'
'Claude Spino'
'Claude Y. Legault'

_publ_section_title
;
 Formal Intramolecular (4 + 1)-Cycloaddition of Dialkoxycarbenes: Control
 of the Stereoselectivity and a Mechanistic Portrait
;
_journal_name_full 'Journal of the American Chemical Society'
_journal_page_first 5938
_journal_page_last 5953
_journal_paper_doi 10.1021/ja211927b
_journal_volume 134
_journal_year 2012
_chemical_formula_sum 'C15 H18 O4 S'
_chemical_formula_weight 294.37
_chemical_name_systematic
;
 ?
;
_space_group_IT_number 2
_symmetry_cell_setting triclinic
_symmetry_space_group_name_Hall '-P 1'
_symmetry_space_group_name_H-M 'P -1'
_atom_sites_solution_hydrogens geom
_atom_sites_solution_primary direct
_atom_sites_solution_secondary difmap
_audit_conform_dict_location ftp://ftp.iucr.org/pub/cif_core.dic
_audit_conform_dict_name cif_core.dic
_audit_conform_dict_version 2.3
_audit_creation_date 2008-01-24T15:59:21-00:00
_audit_creation_method 'WinGX routine CIF_UPDATE'
_cell_angle_alpha 106.65(4)
_cell_angle_beta 91.72(4)
_cell_angle_gamma 118.25(4)
_cell_formula_units_Z 2
_cell_length_a 8.499(4)
_cell_length_b 8.644(4)
_cell_length_c 11.641(5)
_cell_measurement_reflns_used 20
_cell_measurement_temperature 293(2)
_cell_measurement_theta_max 12.5
_cell_measurement_theta_min 10
_cell_volume 707.7(7)
_computing_cell_refinement Difrac
_computing_data_collection Difrac
_computing_data_reduction NRCVAX
_computing_structure_refinement 'SHELXL-97 (Sheldrick, 1997)'
_computing_structure_solution 'SHELXL-97 (Sheldrick, 1997)'
_diffrn_ambient_temperature 293(2)
_diffrn_measured_fraction_theta_full 0.997
_diffrn_measured_fraction_theta_max 0.992
_diffrn_measurement_device_type CAD4
_diffrn_measurement_method Omega
_diffrn_radiation_monochromator graphite
_diffrn_radiation_type MoK\a
_diffrn_radiation_wavelength 0.71073
_diffrn_reflns_av_R_equivalents 0
_diffrn_reflns_av_unetI/netI 0.0333
_diffrn_reflns_limit_h_max 8
_diffrn_reflns_limit_h_min -10
_diffrn_reflns_limit_k_max 10
_diffrn_reflns_limit_k_min 0
_diffrn_reflns_limit_l_max 13
_diffrn_reflns_limit_l_min -14
_diffrn_reflns_number 2655
_diffrn_reflns_theta_full 25.5
_diffrn_reflns_theta_max 25.61
_diffrn_reflns_theta_min 1.86
_diffrn_standards_decay_% 0
_diffrn_standards_interval_count 100
_diffrn_standards_number 1
_exptl_absorpt_coefficient_mu 0.239
_exptl_absorpt_correction_T_max 0.9105
_exptl_absorpt_correction_T_min 0.8898
_exptl_absorpt_correction_type psi-scan
_exptl_absorpt_process_details empirical
_exptl_crystal_colour Colorless
_exptl_crystal_density_diffrn 1.381
_exptl_crystal_description Prism
_exptl_crystal_F_000 312
_exptl_crystal_size_max 0.5
_exptl_crystal_size_mid 0.4
_exptl_crystal_size_min 0.4
_refine_diff_density_max 0.237
_refine_diff_density_min -0.268
_refine_diff_density_rms 0.044
_refine_ls_extinction_method none
_refine_ls_goodness_of_fit_ref 1.041
_refine_ls_hydrogen_treatment mixed
_refine_ls_matrix_type full
_refine_ls_number_parameters 253
_refine_ls_number_reflns 2655
_refine_ls_number_restraints 0
_refine_ls_restrained_S_all 1.041
_refine_ls_R_factor_all 0.0647
_refine_ls_R_factor_gt 0.0415
_refine_ls_shift/su_max 0.001
_refine_ls_shift/su_mean 0
_refine_ls_structure_factor_coef Fsqd
_refine_ls_weighting_details 'calc w=1/[\s^2^(Fo^2^)+(0.0417P)^2^+0.1867P] where P=(Fo^2^+2Fc^2^)/3'
_refine_ls_weighting_scheme calc
_refine_ls_wR_factor_gt 0.0873
_refine_ls_wR_factor_ref 0.0944
_reflns_number_gt 2017
_reflns_number_total 2655
_reflns_threshold_expression >2sigma(I)
_cod_data_source_file ja211927b_si_006.cif
_cod_data_source_block fb3122x
_cod_depositor_comments
;
The following automatic conversions were performed:

'_exptl_absorpt_correction_type' value 'Psi-Scan' changed to
'psi-scan' according to the built-in table from CIF Core dictionary
named 'cif_core.dic' version 2.4.1 from 2010-06-29.

Automatic conversion script
Id: cif_fix_values 1715 2011-07-08 13:25:40Z adriana 
;
_cod_original_cell_volume 707.7(6)
_cod_database_code 4117751

loop_
_symmetry_equiv_pos_as_xyz
'x, y, z'
'-x, -y, -z'

loop_
_atom_site_label
_atom_site_type_symbol
_atom_site_fract_x
_atom_site_fract_y
_atom_site_fract_z
_atom_site_U_iso_or_equiv
_atom_site_adp_type
_atom_site_occupancy
_atom_site_symmetry_multiplicity
_atom_site_calc_flag
H6B H -0.039(3) 0.375(3) 0.783(2) 0.045(6) Uiso 1 1 d
H5 H 0.328(3) 0.672(3) 0.856(2) 0.048(7) Uiso 1 1 d
H3 H 0.272(3) 0.326(3) 1.022(2) 0.057(7) Uiso 1 1 d
H8A H 0.296(4) 0.544(4) 0.599(2) 0.065(8) Uiso 1 1 d
H6A H 0.024(3) 0.584(3) 0.828(2) 0.050(7) Uiso 1 1 d
H8B H 0.131(3) 0.363(3) 0.507(2) 0.055(7) Uiso 1 1 d
H4 H 0.218(3) 0.581(4) 1.033(2) 0.064(8) Uiso 1 1 d
H15 H -0.116(3) -0.020(3) 0.568(2) 0.047(7) Uiso 1 1 d
H2 H 0.398(3) 0.279(3) 0.8440(19) 0.044(6) Uiso 1 1 d
H14 H -0.402(4) -0.056(4) 0.546(3) 0.071(9) Uiso 1 1 d
H12 H -0.393(4) 0.015(4) 0.898(3) 0.063(8) Uiso 1 1 d
H7B H -0.079(4) 0.402(4) 0.600(3) 0.079(9) Uiso 1 1 d
H7A H 0.094(4) 0.618(4) 0.649(3) 0.077(9) Uiso 1 1 d
H11 H -0.113(4) 0.043(4) 0.926(2) 0.067(9) Uiso 1 1 d
H13 H -0.544(5) -0.043(4) 0.711(3) 0.085(10) Uiso 1 1 d
H9B H 0.513(4) 0.399(4) 0.613(3) 0.084(11) Uiso 1 1 d
H9C H 0.571(5) 0.362(6) 0.715(3) 0.120(15) Uiso 1 1 d
H9A H 0.702(6) 0.562(6) 0.703(3) 0.129(14) Uiso 1 1 d
C1 C 0.3041(3) 0.4190(3) 0.76778(18) 0.0350(5) Uani 1 1 d
C2 C 0.2910(3) 0.2851(3) 0.83661(19) 0.0366(5) Uani 1 1 d
C3 C 0.2611(3) 0.3700(3) 0.9596(2) 0.0472(6) Uani 1 1 d
C4 C 0.2343(3) 0.5086(3) 0.9637(2) 0.0478(6) Uani 1 1 d
C5 C 0.2355(3) 0.5442(3) 0.8454(2) 0.0412(5) Uani 1 1 d
C6 C 0.0509(4) 0.4952(4) 0.7826(2) 0.0472(6) Uani 1 1 d
C7 C 0.0499(5) 0.4965(5) 0.6521(3) 0.0580(7) Uani 1 1 d
C8 C 0.1744(4) 0.4327(4) 0.5925(2) 0.0466(6) Uani 1 1 d
C9 C 0.5770(5) 0.4610(5) 0.6918(3) 0.0670(8) Uani 1 1 d
C10 C -0.0910(3) 0.0122(3) 0.74860(19) 0.0352(5) Uani 1 1 d
C11 C -0.1742(4) 0.0233(3) 0.8489(2) 0.0495(6) Uani 1 1 d
C12 C -0.3426(4) 0.0067(4) 0.8329(4) 0.0672(9) Uani 1 1 d
C13 C -0.4274(4) -0.0225(4) 0.7202(4) 0.0724(10) Uani 1 1 d
C14 C -0.3450(4) -0.0358(4) 0.6214(3) 0.0602(8) Uani 1 1 d
C15 C -0.1744(3) -0.0181(3) 0.6344(2) 0.0419(5) Uani 1 1 d
O1 O 0.2025(2) 0.31722(19) 0.64846(12) 0.0374(4) Uani 1 1 d
O2 O 0.4891(2) 0.5410(2) 0.76906(14) 0.0471(4) Uani 1 1 d
O3 O 0.1644(2) -0.0321(2) 0.65064(13) 0.0430(4) Uani 1 1 d
O4 O 0.1402(2) -0.0399(2) 0.85952(15) 0.0558(5) Uani 1 1 d
S1 S 0.12801(8) 0.03837(7) 0.76820(5) 0.03613(17) Uani 1 1 d

loop_
_atom_site_aniso_label
_atom_site_aniso_U_11
_atom_site_aniso_U_22
_atom_site_aniso_U_33
_atom_site_aniso_U_23
_atom_site_aniso_U_13
_atom_site_aniso_U_12
C1 0.0345(11) 0.0324(10) 0.0312(11) 0.0079(9) 0.0012(9) 0.0133(9)
C2 0.0369(12) 0.0397(12) 0.0314(11) 0.0090(9) -0.0020(9) 0.0201(10)
C3 0.0535(15) 0.0472(14) 0.0265(12) 0.0072(10) -0.0042(10) 0.0183(12)
C4 0.0527(15) 0.0424(13) 0.0327(12) 0.0001(10) 0.0046(10) 0.0193(12)
C5 0.0467(13) 0.0304(11) 0.0398(12) 0.0079(10) 0.0083(10) 0.0167(11)
C6 0.0557(16) 0.0437(14) 0.0548(15) 0.0179(12) 0.0160(12) 0.0335(13)
C7 0.075(2) 0.0657(18) 0.0578(17) 0.0321(15) 0.0151(15) 0.0479(17)
C8 0.0634(17) 0.0460(14) 0.0385(13) 0.0205(11) 0.0070(12) 0.0304(13)
C9 0.0538(19) 0.075(2) 0.071(2) 0.0212(18) 0.0246(17) 0.0325(18)
C10 0.0361(12) 0.0266(10) 0.0405(12) 0.0106(9) 0.0065(9) 0.0145(9)
C11 0.0546(16) 0.0361(12) 0.0509(15) 0.0153(11) 0.0217(13) 0.0168(11)
C12 0.060(2) 0.0458(15) 0.088(2) 0.0188(15) 0.0423(19) 0.0212(14)
C13 0.0388(16) 0.0459(16) 0.123(3) 0.0158(17) 0.0169(18) 0.0217(13)
C14 0.0442(15) 0.0502(15) 0.078(2) 0.0103(14) -0.0067(15) 0.0249(13)
C15 0.0408(13) 0.0395(12) 0.0431(13) 0.0102(10) 0.0024(11) 0.0210(11)
O1 0.0460(9) 0.0347(8) 0.0312(8) 0.0091(6) 0.0000(6) 0.0216(7)
O2 0.0376(9) 0.0429(9) 0.0476(9) 0.0102(7) 0.0080(7) 0.0132(7)
O3 0.0499(9) 0.0442(9) 0.0399(8) 0.0073(7) 0.0063(7) 0.0314(8)
O4 0.0794(13) 0.0527(10) 0.0490(10) 0.0257(8) 0.0034(9) 0.0395(10)
S1 0.0438(3) 0.0340(3) 0.0349(3) 0.0119(2) 0.0021(2) 0.0231(2)

loop_
_atom_type_symbol
_atom_type_description
_atom_type_scat_dispersion_real
_atom_type_scat_dispersion_imag
_atom_type_scat_source
C C 0.003 0.002 'International Tables Vol C Tables 4.2.6.8 and 6.1.1.4'
H H 0 0 'International Tables Vol C Tables 4.2.6.8 and 6.1.1.4'
O O 0.011 0.006 'International Tables Vol C Tables 4.2.6.8 and 6.1.1.4'
S S 0.125 0.123 'International Tables Vol C Tables 4.2.6.8 and 6.1.1.4'

loop_
_geom_angle_atom_site_label_1
_geom_angle_atom_site_label_2
_geom_angle_atom_site_label_3
_geom_angle
O1 C1 O2 111.65(18)
O1 C1 C5 113.00(17)
O2 C1 C5 105.79(17)
O1 C1 C2 110.52(17)
O2 C1 C2 109.75(18)
C5 C1 C2 105.87(18)
C3 C2 C1 103.51(19)
C3 C2 S1 112.38(17)
C1 C2 S1 119.23(15)
C4 C3 C2 112.0(2)
C3 C4 C5 113.8(2)
C4 C5 C6 114.1(2)
C4 C5 C1 102.85(19)
C6 C5 C1 111.18(18)
C5 C6 C7 112.2(2)
C8 C7 C6 111.5(2)
O1 C8 C7 111.7(2)
C15 C10 C11 121.9(2)
C15 C10 S1 119.29(18)
C11 C10 S1 118.81(19)
C12 C11 C10 118.2(3)
C11 C12 C13 120.8(3)
C14 C13 C12 120.5(3)
C13 C14 C15 120.3(3)
C10 C15 C14 118.4(3)
C1 O1 C8 111.84(17)
C1 O2 C9 116.3(2)
O3 S1 O4 117.86(10)
O3 S1 C10 109.17(11)
O4 S1 C10 107.94(12)
O3 S1 C2 109.07(11)
O4 S1 C2 104.62(11)
C10 S1 C2 107.72(11)

loop_
_geom_bond_atom_site_label_1
_geom_bond_atom_site_label_2
_geom_bond_distance
C1 O1 1.399(3)
C1 O2 1.416(3)
C1 C5 1.548(3)
C1 C2 1.552(3)
C2 C3 1.500(3)
C2 S1 1.807(3)
C3 C4 1.310(4)
C4 C5 1.493(3)
C5 C6 1.517(4)
C6 C7 1.522(4)
C7 C8 1.511(4)
C8 O1 1.438(3)
C9 O2 1.421(3)
C10 C15 1.380(3)
C10 C11 1.386(3)
C10 S1 1.765(2)
C11 C12 1.371(4)
C12 C13 1.374(5)
C13 C14 1.368(5)
C14 C15 1.384(4)
O3 S1 1.4374(17)
O4 S1 1.4391(17)

loop_
_geom_torsion_atom_site_label_1
_geom_torsion_atom_site_label_2
_geom_torsion_atom_site_label_3
_geom_torsion_atom_site_label_4
_geom_torsion
O1 C1 C2 C3 -135.77(19)
O2 C1 C2 C3 100.7(2)
C5 C1 C2 C3 -13.1(2)
O1 C1 C2 S1 -10.1(2)
O2 C1 C2 S1 -133.66(16)
C5 C1 C2 S1 112.60(18)
C1 C2 C3 C4 7.6(3)
S1 C2 C3 C4 -122.3(2)
C2 C3 C4 C5 1.4(3)
C3 C4 C5 C6 110.7(3)
C3 C4 C5 C1 -9.8(3)
O1 C1 C5 C4 134.79(19)
O2 C1 C5 C4 -102.8(2)
C2 C1 C5 C4 13.7(2)
O1 C1 C5 C6 12.3(3)
O2 C1 C5 C6 134.7(2)
C2 C1 C5 C6 -108.8(2)
C4 C5 C6 C7 -168.6(2)
C1 C5 C6 C7 -52.8(3)
C5 C6 C7 C8 33.7(3)
C6 C7 C8 O1 23.9(3)
C15 C10 C11 C12 -1.2(3)
S1 C10 C11 C12 178.60(18)
C10 C11 C12 C13 0.8(4)
C11 C12 C13 C14 0.1(4)
C12 C13 C14 C15 -0.6(4)
C11 C10 C15 C14 0.7(3)
S1 C10 C15 C14 -179.14(18)
C13 C14 C15 C10 0.2(4)
O2 C1 O1 C8 -71.8(2)
C5 C1 O1 C8 47.3(2)
C2 C1 O1 C8 165.69(18)
C7 C8 O1 C1 -68.4(3)
O1 C1 O2 C9 -49.7(3)
C5 C1 O2 C9 -173.0(2)
C2 C1 O2 C9 73.2(3)
C15 C10 S1 O3 -17.3(2)
C11 C10 S1 O3 162.89(17)
C15 C10 S1 O4 -146.53(17)
C11 C10 S1 O4 33.7(2)
C15 C10 S1 C2 101.01(19)
C11 C10 S1 C2 -78.8(2)
C3 C2 S1 O3 179.49(16)
C1 C2 S1 O3 58.17(19)
C3 C2 S1 O4 -53.56(19)
C1 C2 S1 O4 -174.88(17)
C3 C2 S1 C10 61.12(19)
C1 C2 S1 C10 -60.2(2)
